data_1538834
loop_
_publ_author_name
'Mehl, R.F.'
'Barrett, C.S.'

_publ_section_title
;
 The system Cd-Hg
;
_journal_name_full
;
Transactions of the American Institute of Mining, Metallurgical and Petroleum 
Engineers
;
_journal_page_first 575
_journal_page_last 589
_journal_volume 89
_journal_year 1930
_chemical_formula_sum Hg
_space_group_IT_number 166
_symmetry_space_group_name_Hall '-P 3* 2'
_symmetry_space_group_name_H-M 'R -3 m :R'
_cell_angle_alpha 70.52
_cell_angle_beta 70.52
_cell_angle_gamma 70.52
_cell_formula_units_Z 1
_cell_length_a 3.005
_cell_length_b 3.005
_cell_length_c 3.005
_cell_volume 23.351
_citation_journal_id_ASTM TAIMAF
_cod_data_source_file Mehl_TAIMAF_1930_133.cif
_cod_data_source_block Hg1
_cod_original_cell_volume 23.35125
_cod_original_sg_symbol_Hall '-R 3 2" (-y+z,x+z,-x+y+z)'
_cod_original_formula_sum Hg1
_cod_database_code 1538834

loop_
_symmetry_equiv_pos_as_xyz
x,y,z
z,x,y
y,z,x
-y,-x,-z
-z,-y,-x
-x,-z,-y
-x,-y,-z
-z,-x,-y
-y,-z,-x
y,x,z
z,y,x
x,z,y

loop_
_atom_site_label
_atom_site_type_symbol
_atom_site_fract_x
_atom_site_fract_y
_atom_site_fract_z
_atom_site_occupancy
_atom_site_U_iso_or_equiv
Hg1 Hg 0 0 0 1 0.0
